data_4510331
loop_
_publ_author_name
'Xu, Bing'
'Xie, Juan'
'Hu, Huai-Ming'
'Yang, Xiao-Le'
'Dong, Fa-Xin'
'Yang, Meng-Lin'
'Xue, Gang-Lin'

_publ_section_title
;
 Synthesis, Crystal Structure, and Luminescence of Zn/Cd Coordination
 Polymers with a New Fuctionalized Terpyridyl Carboxylate Ligand
;
_journal_issue 4
_journal_name_full 'Crystal Growth &amp; Design'
_journal_page_first 1629
_journal_paper_doi 10.1021/cg4016977
_journal_volume 14
_journal_year 2014
_chemical_formula_moiety 'C52 H32 N6 O8 Zn2'
_chemical_formula_sum 'C52 H32 N6 O8 Zn2'
_chemical_formula_weight 999.58
_chemical_name_systematic
;

 ?

;
_space_group_IT_number 2
_symmetry_cell_setting triclinic
_symmetry_space_group_name_Hall '-P 1'
_symmetry_space_group_name_H-M 'P -1'
_atom_sites_solution_hydrogens geom
_atom_sites_solution_primary direct
_atom_sites_solution_secondary difmap
_audit_creation_method SHELXL-97
_cell_angle_alpha 104.357(2)
_cell_angle_beta 108.967(2)
_cell_angle_gamma 90.771(3)
_cell_formula_units_Z 2
_cell_length_a 12.4642(19)
_cell_length_b 12.5823(17)
_cell_length_c 15.269(2)
_cell_measurement_reflns_used 1044
_cell_measurement_temperature 296(2)
_cell_measurement_theta_max 20.04
_cell_measurement_theta_min 1.68
_cell_volume 2182.3(5)
_computing_cell_refinement 'Bruker SMART'
_computing_data_collection 'Bruker SMART'
_computing_data_reduction 'Bruker SAINT'
_computing_molecular_graphics 'Bruker SHELXTL'
_computing_publication_material 'Bruker SHELXTL'
_computing_structure_refinement 'SHELXL-97 (Sheldrick, 1997)'
_computing_structure_solution 'SHELXS-97 (Sheldrick, 1990)'
_diffrn_ambient_temperature 296(2)
_diffrn_detector_area_resol_mean 512
_diffrn_measured_fraction_theta_full 0.990
_diffrn_measured_fraction_theta_max 0.990
_diffrn_measurement_device_type 'CCD area detector'
_diffrn_measurement_method 'phi and omega scans'
_diffrn_radiation_monochromator graphite
_diffrn_radiation_source 'fine-focus sealed tube'
_diffrn_radiation_type MoK\a
_diffrn_radiation_wavelength 0.71073
_diffrn_reflns_av_R_equivalents 0.0460
_diffrn_reflns_av_sigmaI/netI 0.1071
_diffrn_reflns_limit_h_max 12
_diffrn_reflns_limit_h_min -14
_diffrn_reflns_limit_k_max 14
_diffrn_reflns_limit_k_min -11
_diffrn_reflns_limit_l_max 18
_diffrn_reflns_limit_l_min -17
_diffrn_reflns_number 11124
_diffrn_reflns_theta_full 25.05
_diffrn_reflns_theta_max 25.05
_diffrn_reflns_theta_min 1.68
_diffrn_standards_decay_% 0
_diffrn_standards_interval_count 0
_diffrn_standards_interval_time 0
_diffrn_standards_number 0
_exptl_absorpt_coefficient_mu 1.165
_exptl_absorpt_correction_T_max 0.815
_exptl_absorpt_correction_T_min 0.742
_exptl_absorpt_correction_type multi-scan
_exptl_absorpt_process_details sadabs
_exptl_crystal_colour colorless
_exptl_crystal_density_diffrn 1.521
_exptl_crystal_density_method 'not measured'
_exptl_crystal_description quadrate
_exptl_crystal_F_000 1020
_exptl_crystal_size_max 0.26
_exptl_crystal_size_mid 0.22
_exptl_crystal_size_min 0.18
_refine_diff_density_max 0.545
_refine_diff_density_min -0.455
_refine_diff_density_rms 0.088
_refine_ls_extinction_method none
_refine_ls_goodness_of_fit_ref 1.046
_refine_ls_hydrogen_treatment constr
_refine_ls_matrix_type full
_refine_ls_number_parameters 613
_refine_ls_number_reflns 7653
_refine_ls_number_restraints 0
_refine_ls_restrained_S_all 1.046
_refine_ls_R_factor_all 0.1129
_refine_ls_R_factor_gt 0.0756
_refine_ls_shift/su_max 0.000
_refine_ls_shift/su_mean 0.000
_refine_ls_structure_factor_coef Fsqd
_refine_ls_weighting_details 'calc w=1/[\s^2^(Fo^2^)+(0.0412P)^2^+2.1841P] where P=(Fo^2^+2Fc^2^)/3'
_refine_ls_weighting_scheme calc
_refine_ls_wR_factor_gt 0.1281
_refine_ls_wR_factor_ref 0.1463
_reflns_number_gt 5293
_reflns_number_total 7653
_reflns_threshold_expression >2sigma(I)
_cod_data_source_file cg4016977_si_004.cif
_cod_data_source_block nw1006
_cod_depositor_comments
;
The following automatic conversions were performed:

'_symmetry_cell_setting' value 'Triclinic' changed to 'triclinic'
according to
/usr/data/users/saulius/automatic-downloads/current/ACS/lib/dictionaries/cif_core.dic
dictionary named 'cif_core.dic' version 2.4.2 from 2011-04-26.

Automatic conversion script
Id: cif_fix_values 2281 2013-09-26 08:29:07Z andrius 
;
_cod_original_cell_volume 2182.2(5)
_cod_original_sg_symbol_H-M P-1
_cod_database_code 4510331

loop_
_symmetry_equiv_pos_as_xyz
'x, y, z'
'-x, -y, -z'

loop_
_atom_site_label
_atom_site_type_symbol
_atom_site_fract_x
_atom_site_fract_y
_atom_site_fract_z
_atom_site_U_iso_or_equiv
_atom_site_adp_type
_atom_site_occupancy
_atom_site_symmetry_multiplicity
_atom_site_calc_flag
_atom_site_refinement_flags
Zn1 Zn 0.48459(6) -0.01136(6) 0.39925(5) 0.0310(2) Uani 1 1 d .
Zn2 Zn 0.19540(6) -0.47051(5) -0.09406(5) 0.0318(2) Uani 1 1 d .
N1 N 0.1823(4) -0.3163(4) -0.0105(3) 0.0308(12) Uani 1 1 d .
N2 N 0.1663(4) 0.0869(4) 0.0963(3) 0.0276(11) Uani 1 1 d .
N3 N 0.2073(4) 0.4315(4) -0.0057(3) 0.0326(12) Uani 1 1 d .
N4 N 0.4829(4) -0.0438(4) 0.2622(3) 0.0290(12) Uani 1 1 d .
N5 N 0.3423(4) -0.0866(4) -0.0924(3) 0.0289(11) Uani 1 1 d .
N6 N 0.0698(6) 0.0703(6) -0.3414(6) 0.073(2) Uani 1 1 d .
O1 O 0.3579(4) 0.0892(4) 0.3975(3) 0.0458(12) Uani 1 1 d .
O2 O 0.3870(4) 0.1022(4) 0.5517(3) 0.0512(13) Uani 1 1 d .
O3 O 0.3112(4) -0.4410(4) -0.1437(3) 0.0510(13) Uani 1 1 d .
O4 O 0.3773(8) -0.5991(6) -0.1517(7) 0.157(4) Uani 1 1 d .
O5 O 0.5966(4) 0.1264(4) 0.4590(3) 0.0463(12) Uani 1 1 d .
O6 O 0.6345(4) 0.1375(3) 0.6147(3) 0.0478(12) Uani 1 1 d .
O7 O 1.0571(4) 0.5058(4) 0.7958(3) 0.0535(13) Uani 1 1 d .
O8 O 1.0004(6) 0.3602(5) 0.8306(4) 0.110(3) Uani 1 1 d .
C1 C 0.2217(5) -0.2837(5) 0.0859(4) 0.0339(15) Uani 1 1 d .
H1 H 0.2580 -0.3334 0.1189 0.041 Uiso 1 1 calc R
C2 C 0.2115(5) -0.1807(4) 0.1387(4) 0.0305(14) Uani 1 1 d .
H2 H 0.2381 -0.1626 0.2054 0.037 Uiso 1 1 calc R
C3 C 0.1609(5) -0.1043(4) 0.0904(4) 0.0247(13) Uani 1 1 d .
C4 C 0.1217(5) -0.1375(5) -0.0095(4) 0.0300(14) Uani 1 1 d .
H4 H 0.0874 -0.0886 -0.0443 0.036 Uiso 1 1 calc R
C5 C 0.1335(5) -0.2413(5) -0.0563(4) 0.0321(14) Uani 1 1 d .
H5 H 0.1065 -0.2616 -0.1231 0.039 Uiso 1 1 calc R
C6 C 0.1576(5) 0.0110(4) 0.1431(4) 0.0239(13) Uani 1 1 d .
C7 C 0.1523(5) 0.0401(4) 0.2361(4) 0.0302(14) Uani 1 1 d .
H7 H 0.1450 -0.0148 0.2655 0.036 Uiso 1 1 calc R
C8 C 0.1578(5) 0.1491(4) 0.2844(4) 0.0281(14) Uani 1 1 d .
C9 C 0.1667(5) 0.2262(5) 0.2356(4) 0.0302(14) Uani 1 1 d .
H9 H 0.1696 0.3008 0.2652 0.036 Uiso 1 1 calc R
C10 C 0.1712(5) 0.1940(5) 0.1435(4) 0.0296(14) Uani 1 1 d .
C11 C 0.2518(6) 0.3346(5) -0.0196(4) 0.0394(16) Uani 1 1 d .
H11 H 0.2916 0.3199 -0.0626 0.047 Uiso 1 1 calc R
C12 C 0.2413(5) 0.2563(5) 0.0262(4) 0.0380(16) Uani 1 1 d .
H12 H 0.2731 0.1902 0.0137 0.046 Uiso 1 1 calc R
C13 C 0.1834(5) 0.2753(4) 0.0913(4) 0.0269(13) Uani 1 1 d .
C14 C 0.1365(5) 0.3748(5) 0.1055(4) 0.0356(15) Uani 1 1 d .
H14 H 0.0967 0.3914 0.1484 0.043 Uiso 1 1 calc R
C15 C 0.1493(5) 0.4490(5) 0.0556(4) 0.0358(15) Uani 1 1 d .
H15 H 0.1159 0.5146 0.0651 0.043 Uiso 1 1 calc R
C16 C 0.1481(5) 0.1897(5) 0.3819(4) 0.0323(15) Uani 1 1 d .
C17 C 0.0533(6) 0.2467(5) 0.3861(5) 0.0440(17) Uani 1 1 d .
H17 H 0.0009 0.2549 0.3294 0.053 Uiso 1 1 calc R
C18 C 0.0355(7) 0.2909(6) 0.4717(5) 0.062(2) Uani 1 1 d .
H18 H -0.0285 0.3276 0.4728 0.074 Uiso 1 1 calc R
C19 C 0.1133(7) 0.2801(6) 0.5550(5) 0.064(2) Uani 1 1 d .
H19 H 0.1026 0.3106 0.6132 0.077 Uiso 1 1 calc R
C20 C 0.2071(6) 0.2247(6) 0.5536(5) 0.053(2) Uani 1 1 d .
H20 H 0.2588 0.2177 0.6111 0.064 Uiso 1 1 calc R
C21 C 0.2266(6) 0.1787(5) 0.4677(4) 0.0358(15) Uani 1 1 d .
C22 C 0.3319(6) 0.1194(5) 0.4726(5) 0.0372(16) Uani 1 1 d .
C23 C 0.5176(6) -0.1360(5) 0.2219(4) 0.0413(17) Uani 1 1 d .
H23 H 0.5553 -0.1794 0.2611 0.050 Uiso 1 1 calc R
C24 C 0.5013(5) -0.1715(5) 0.1253(4) 0.0354(15) Uani 1 1 d .
H24 H 0.5280 -0.2370 0.1008 0.042 Uiso 1 1 calc R
C25 C 0.4447(5) -0.1089(4) 0.0643(4) 0.0249(13) Uani 1 1 d .
C26 C 0.4123(5) -0.0110(4) 0.1074(4) 0.0267(13) Uani 1 1 d .
H26 H 0.3761 0.0351 0.0704 0.032 Uiso 1 1 calc R
C27 C 0.4332(5) 0.0191(5) 0.2048(4) 0.0309(14) Uani 1 1 d .
H27 H 0.4118 0.0864 0.2320 0.037 Uiso 1 1 calc R
C28 C 0.4130(5) -0.1468(5) -0.0421(4) 0.0261(13) Uani 1 1 d .
C29 C 0.4532(5) -0.2386(5) -0.0854(4) 0.0288(14) Uani 1 1 d .
H29 H 0.5045 -0.2762 -0.0479 0.035 Uiso 1 1 calc R
C30 C 0.4182(5) -0.2760(5) -0.1841(4) 0.0297(14) Uani 1 1 d .
C31 C 0.3459(5) -0.2141(5) -0.2359(4) 0.0348(15) Uani 1 1 d .
H31 H 0.3220 -0.2351 -0.3027 0.042 Uiso 1 1 calc R
C32 C 0.3089(5) -0.1206(5) -0.1889(4) 0.0310(14) Uani 1 1 d .
C33 C 0.0960(7) 0.0836(6) -0.2473(6) 0.060(2) Uani 1 1 d .
H33 H 0.0614 0.1363 -0.2141 0.073 Uiso 1 1 calc R
C34 C 0.1724(6) 0.0229(5) -0.1961(5) 0.0469(18) Uani 1 1 d .
H34 H 0.1859 0.0339 -0.1307 0.056 Uiso 1 1 calc R
C35 C 0.2277(5) -0.0532(5) -0.2418(4) 0.0363(15) Uani 1 1 d .
C36 C 0.2037(6) -0.0642(6) -0.3391(5) 0.0514(19) Uani 1 1 d .
H36 H 0.2409 -0.1123 -0.3735 0.062 Uiso 1 1 calc R
C37 C 0.1239(8) -0.0029(7) -0.3841(6) 0.074(3) Uani 1 1 d .
H37 H 0.1069 -0.0140 -0.4499 0.089 Uiso 1 1 calc R
C38 C 0.4615(5) -0.3751(5) -0.2336(4) 0.0341(15) Uani 1 1 d .
C39 C 0.5228(5) -0.3606(5) -0.2919(5) 0.0427(17) Uani 1 1 d .
H39 H 0.5325 -0.2910 -0.3005 0.051 Uiso 1 1 calc R
C40 C 0.5692(7) -0.4455(7) -0.3368(6) 0.071(3) Uani 1 1 d .
H40 H 0.6094 -0.4333 -0.3757 0.085 Uiso 1 1 calc R
C41 C 0.5569(9) -0.5474(8) -0.3250(7) 0.101(4) Uani 1 1 d .
H41 H 0.5876 -0.6059 -0.3561 0.121 Uiso 1 1 calc R
C42 C 0.4981(9) -0.5632(7) -0.2661(7) 0.098(4) Uani 1 1 d .
H42 H 0.4926 -0.6327 -0.2559 0.117 Uiso 1 1 calc R
C43 C 0.4470(6) -0.4805(6) -0.2216(5) 0.052(2) Uani 1 1 d .
C44 C 0.3739(7) -0.5089(6) -0.1669(6) 0.061(2) Uani 1 1 d .
C45 C 0.6465(5) 0.1708(5) 0.5465(5) 0.0354(15) Uani 1 1 d .
C46 C 0.7289(5) 0.2709(5) 0.5722(4) 0.0306(14) Uani 1 1 d .
C47 C 0.7105(6) 0.3393(5) 0.5113(5) 0.0414(17) Uani 1 1 d .
H47 H 0.6495 0.3218 0.4537 0.050 Uiso 1 1 calc R
C48 C 0.7838(6) 0.4339(6) 0.5372(5) 0.0499(19) Uani 1 1 d .
H48 H 0.7710 0.4807 0.4971 0.060 Uiso 1 1 calc R
C49 C 0.8757(6) 0.4599(5) 0.6216(5) 0.0451(18) Uani 1 1 d .
H49 H 0.9253 0.5231 0.6378 0.054 Uiso 1 1 calc R
C50 C 0.8934(5) 0.3919(5) 0.6817(4) 0.0351(15) Uani 1 1 d .
C51 C 0.8210(5) 0.2995(5) 0.6574(4) 0.0352(15) Uani 1 1 d .
H51 H 0.8335 0.2543 0.6989 0.042 Uiso 1 1 calc R
C52 C 0.9931(6) 0.4191(6) 0.7751(5) 0.0459(18) Uani 1 1 d .

loop_
_atom_site_aniso_label
_atom_site_aniso_U_11
_atom_site_aniso_U_22
_atom_site_aniso_U_33
_atom_site_aniso_U_23
_atom_site_aniso_U_13
_atom_site_aniso_U_12
Zn1 0.0346(4) 0.0363(4) 0.0181(4) 0.0022(3) 0.0076(3) 0.0021(3)
Zn2 0.0399(5) 0.0221(4) 0.0370(5) 0.0088(3) 0.0170(4) 0.0044(3)
N1 0.038(3) 0.022(3) 0.030(3) 0.006(2) 0.008(2) 0.001(2)
N2 0.029(3) 0.021(3) 0.030(3) 0.009(2) 0.005(2) 0.008(2)
N3 0.038(3) 0.025(3) 0.034(3) 0.012(2) 0.009(3) 0.006(2)
N4 0.037(3) 0.023(3) 0.025(3) 0.003(2) 0.012(2) 0.005(2)
N5 0.037(3) 0.026(3) 0.025(3) 0.005(2) 0.014(2) 0.004(2)
N6 0.066(5) 0.083(5) 0.077(5) 0.044(5) 0.016(4) 0.026(4)
O1 0.052(3) 0.053(3) 0.033(3) 0.009(2) 0.018(2) 0.018(2)
O2 0.058(3) 0.066(3) 0.032(3) 0.016(2) 0.016(2) 0.022(3)
O3 0.053(3) 0.042(3) 0.074(4) 0.016(3) 0.042(3) 0.014(2)
O4 0.252(10) 0.097(5) 0.266(10) 0.125(6) 0.220(9) 0.107(6)
O5 0.045(3) 0.049(3) 0.031(3) -0.005(2) 0.008(2) -0.014(2)
O6 0.052(3) 0.050(3) 0.035(3) 0.007(2) 0.010(2) -0.016(2)
O7 0.054(3) 0.043(3) 0.052(3) -0.001(2) 0.012(3) -0.012(2)
O8 0.111(6) 0.096(5) 0.074(4) 0.033(4) -0.038(4) -0.036(4)
C1 0.044(4) 0.025(3) 0.034(4) 0.017(3) 0.009(3) 0.002(3)
C2 0.044(4) 0.021(3) 0.027(3) 0.009(3) 0.010(3) -0.003(3)
C3 0.025(3) 0.022(3) 0.027(3) 0.002(3) 0.012(3) -0.001(2)
C4 0.030(3) 0.027(3) 0.029(4) 0.010(3) 0.003(3) 0.003(3)
C5 0.036(4) 0.026(3) 0.033(4) 0.008(3) 0.011(3) 0.006(3)
C6 0.031(3) 0.017(3) 0.022(3) 0.005(2) 0.006(3) 0.005(2)
C7 0.038(4) 0.021(3) 0.029(4) 0.005(3) 0.010(3) 0.004(3)
C8 0.032(4) 0.022(3) 0.028(3) 0.005(3) 0.008(3) 0.004(3)
C9 0.042(4) 0.019(3) 0.030(4) 0.005(3) 0.014(3) 0.006(3)
C10 0.030(4) 0.027(3) 0.034(4) 0.012(3) 0.011(3) 0.002(3)
C11 0.053(4) 0.034(4) 0.043(4) 0.020(3) 0.024(3) 0.021(3)
C12 0.051(4) 0.029(4) 0.039(4) 0.013(3) 0.017(3) 0.014(3)
C13 0.032(4) 0.024(3) 0.023(3) 0.008(3) 0.007(3) 0.000(3)
C14 0.047(4) 0.027(3) 0.040(4) 0.009(3) 0.023(3) 0.006(3)
C15 0.044(4) 0.022(3) 0.045(4) 0.009(3) 0.020(3) 0.006(3)
C16 0.050(4) 0.026(3) 0.024(3) 0.005(3) 0.017(3) 0.008(3)
C17 0.047(4) 0.057(5) 0.037(4) 0.020(3) 0.020(3) 0.024(4)
C18 0.065(6) 0.081(6) 0.055(5) 0.024(5) 0.035(5) 0.036(4)
C19 0.083(6) 0.074(6) 0.048(5) 0.010(4) 0.044(5) 0.041(5)
C20 0.064(5) 0.072(5) 0.030(4) 0.019(4) 0.021(4) 0.030(4)
C21 0.048(4) 0.033(4) 0.030(4) 0.011(3) 0.017(3) 0.013(3)
C22 0.042(4) 0.035(4) 0.033(4) 0.007(3) 0.012(3) 0.004(3)
C23 0.055(5) 0.048(4) 0.023(4) 0.017(3) 0.010(3) 0.022(3)
C24 0.049(4) 0.028(3) 0.030(4) 0.003(3) 0.018(3) 0.018(3)
C25 0.028(3) 0.028(3) 0.018(3) 0.001(3) 0.011(3) 0.007(3)
C26 0.029(3) 0.027(3) 0.028(3) 0.013(3) 0.010(3) 0.006(3)
C27 0.038(4) 0.023(3) 0.029(4) -0.002(3) 0.015(3) -0.003(3)
C28 0.026(3) 0.030(3) 0.025(3) 0.008(3) 0.012(3) -0.002(3)
C29 0.032(4) 0.032(4) 0.023(3) 0.009(3) 0.009(3) 0.002(3)
C30 0.029(3) 0.035(4) 0.025(3) 0.002(3) 0.012(3) 0.003(3)
C31 0.042(4) 0.043(4) 0.022(3) 0.009(3) 0.015(3) 0.009(3)
C32 0.026(3) 0.035(4) 0.032(4) 0.006(3) 0.013(3) -0.002(3)
C33 0.067(6) 0.050(5) 0.073(6) 0.019(4) 0.032(5) 0.031(4)
C34 0.049(5) 0.045(4) 0.053(5) 0.018(4) 0.020(4) 0.016(3)
C35 0.035(4) 0.040(4) 0.032(4) 0.014(3) 0.007(3) 0.004(3)
C36 0.060(5) 0.063(5) 0.038(4) 0.026(4) 0.017(4) 0.019(4)
C37 0.092(7) 0.082(7) 0.057(6) 0.043(5) 0.019(5) 0.027(5)
C38 0.029(4) 0.038(4) 0.035(4) 0.005(3) 0.014(3) 0.006(3)
C39 0.040(4) 0.041(4) 0.045(4) 0.004(3) 0.017(3) 0.001(3)
C40 0.079(6) 0.065(6) 0.087(7) 0.003(5) 0.066(6) 0.012(5)
C41 0.133(9) 0.072(7) 0.143(10) 0.020(6) 0.112(8) 0.050(6)
C42 0.141(9) 0.048(5) 0.159(10) 0.031(6) 0.120(9) 0.038(6)
C43 0.060(5) 0.050(5) 0.064(5) 0.017(4) 0.042(4) 0.021(4)
C44 0.075(6) 0.045(5) 0.084(6) 0.026(4) 0.049(5) 0.018(4)
C45 0.034(4) 0.032(4) 0.034(4) -0.004(3) 0.013(3) -0.001(3)
C46 0.029(4) 0.027(3) 0.029(4) -0.003(3) 0.008(3) 0.003(3)
C47 0.040(4) 0.046(4) 0.032(4) -0.003(3) 0.013(3) 0.004(3)
C48 0.069(5) 0.046(4) 0.045(5) 0.018(4) 0.027(4) 0.014(4)
C49 0.057(5) 0.032(4) 0.044(4) -0.002(3) 0.024(4) -0.005(3)
C50 0.032(4) 0.030(4) 0.037(4) -0.001(3) 0.011(3) 0.002(3)
C51 0.036(4) 0.036(4) 0.033(4) 0.008(3) 0.013(3) -0.001(3)
C52 0.050(5) 0.037(4) 0.039(4) -0.002(3) 0.009(4) 0.004(4)

loop_
_atom_type_symbol
_atom_type_description
_atom_type_scat_dispersion_real
_atom_type_scat_dispersion_imag
_atom_type_scat_source
C C 0.0033 0.0016 'International Tables Vol C Tables 4.2.6.8 and 6.1.1.4'
H H 0.0000 0.0000 'International Tables Vol C Tables 4.2.6.8 and 6.1.1.4'
N N 0.0061 0.0033 'International Tables Vol C Tables 4.2.6.8 and 6.1.1.4'
O O 0.0106 0.0060 'International Tables Vol C Tables 4.2.6.8 and 6.1.1.4'
Zn Zn 0.2839 1.4301 'International Tables Vol C Tables 4.2.6.8 and 6.1.1.4'

loop_
_geom_angle_atom_site_label_1
_geom_angle_atom_site_label_2
_geom_angle_atom_site_label_3
_geom_angle
_geom_angle_site_symmetry_1
_geom_angle_site_symmetry_3
N4 Zn1 O5 99.69(18) . .
N4 Zn1 O2 97.67(18) . 2_656
O5 Zn1 O2 89.39(19) . 2_656
N4 Zn1 O1 102.01(18) . .
O5 Zn1 O1 87.49(18) . .
O2 Zn1 O1 160.32(17) 2_656 .
N4 Zn1 O6 100.12(18) . 2_656
O5 Zn1 O6 160.08(17) . 2_656
O2 Zn1 O6 90.05(19) 2_656 2_656
O1 Zn1 O6 86.36(19) . 2_656
N4 Zn1 Zn1 170.80(14) . 2_656
O5 Zn1 Zn1 80.98(12) . 2_656
O2 Zn1 Zn1 73.15(12) 2_656 2_656
O1 Zn1 Zn1 87.17(12) . 2_656
O6 Zn1 Zn1 79.81(12) 2_656 2_656
O3 Zn2 O7 103.3(2) . 1_444
O3 Zn2 N3 124.9(2) . 1_545
O7 Zn2 N3 116.9(2) 1_444 1_545
O3 Zn2 N1 103.25(19) . .
O7 Zn2 N1 102.47(19) 1_444 .
N3 Zn2 N1 103.10(19) 1_545 .
C1 N1 C5 116.8(5) . .
C1 N1 Zn2 125.4(4) . .
C5 N1 Zn2 117.8(4) . .
C6 N2 C10 117.1(5) . .
C15 N3 C11 116.7(5) . .
C15 N3 Zn2 120.2(4) . 1_565
C11 N3 Zn2 121.6(4) . 1_565
C23 N4 C27 116.7(5) . .
C23 N4 Zn1 121.1(4) . .
C27 N4 Zn1 121.6(4) . .
C28 N5 C32 117.8(5) . .
C37 N6 C33 115.7(7) . .
C22 O1 Zn1 118.0(4) . .
C22 O2 Zn1 136.7(4) . 2_656
C44 O3 Zn2 124.3(5) . .
C45 O5 Zn1 127.4(4) . .
C45 O6 Zn1 125.6(4) . 2_656
C52 O7 Zn2 117.3(5) . 1_666
N1 C1 C2 123.6(5) . .
N1 C1 H1 118.2 . .
C2 C1 H1 118.2 . .
C1 C2 C3 118.9(5) . .
C1 C2 H2 120.6 . .
C3 C2 H2 120.6 . .
C2 C3 C4 117.5(5) . .
C2 C3 C6 121.3(5) . .
C4 C3 C6 121.1(5) . .
C5 C4 C3 120.1(5) . .
C5 C4 H4 120.0 . .
C3 C4 H4 120.0 . .
N1 C5 C4 123.2(6) . .
N1 C5 H5 118.4 . .
C4 C5 H5 118.4 . .
N2 C6 C7 122.3(5) . .
N2 C6 C3 114.6(5) . .
C7 C6 C3 123.0(5) . .
C8 C7 C6 120.5(5) . .
C8 C7 H7 119.7 . .
C6 C7 H7 119.7 . .
C7 C8 C9 116.6(5) . .
C7 C8 C16 125.3(5) . .
C9 C8 C16 118.1(5) . .
C10 C9 C8 121.1(5) . .
C10 C9 H9 119.5 . .
C8 C9 H9 119.5 . .
N2 C10 C9 122.3(5) . .
N2 C10 C13 115.9(5) . .
C9 C10 C13 121.8(5) . .
N3 C11 C12 123.3(6) . .
N3 C11 H11 118.4 . .
C12 C11 H11 118.4 . .
C11 C12 C13 120.1(6) . .
C11 C12 H12 119.9 . .
C13 C12 H12 119.9 . .
C12 C13 C14 116.9(5) . .
C12 C13 C10 122.1(5) . .
C14 C13 C10 120.9(5) . .
C15 C14 C13 119.6(6) . .
C15 C14 H14 120.2 . .
C13 C14 H14 120.2 . .
N3 C15 C14 123.4(6) . .
N3 C15 H15 118.3 . .
C14 C15 H15 118.3 . .
C21 C16 C17 118.4(5) . .
C21 C16 C8 125.7(5) . .
C17 C16 C8 115.9(5) . .
C18 C17 C16 121.9(6) . .
C18 C17 H17 119.1 . .
C16 C17 H17 119.1 . .
C19 C18 C17 119.0(7) . .
C19 C18 H18 120.5 . .
C17 C18 H18 120.5 . .
C18 C19 C20 120.6(7) . .
C18 C19 H19 119.7 . .
C20 C19 H19 119.7 . .
C19 C20 C21 121.4(7) . .
C19 C20 H20 119.3 . .
C21 C20 H20 119.3 . .
C20 C21 C16 118.7(6) . .
C20 C21 C22 118.0(6) . .
C16 C21 C22 123.3(5) . .
O2 C22 O1 124.4(6) . .
O2 C22 C21 117.0(6) . .
O1 C22 C21 118.5(6) . .
N4 C23 C24 123.9(6) . .
N4 C23 H23 118.1 . .
C24 C23 H23 118.1 . .
C23 C24 C25 119.7(5) . .
C23 C24 H24 120.2 . .
C25 C24 H24 120.2 . .
C26 C25 C24 116.1(5) . .
C26 C25 C28 120.7(5) . .
C24 C25 C28 123.1(5) . .
C27 C26 C25 120.5(5) . .
C27 C26 H26 119.7 . .
C25 C26 H26 119.7 . .
N4 C27 C26 123.0(5) . .
N4 C27 H27 118.5 . .
C26 C27 H27 118.5 . .
N5 C28 C29 122.4(5) . .
N5 C28 C25 116.2(5) . .
C29 C28 C25 121.4(5) . .
C28 C29 C30 120.6(6) . .
C28 C29 H29 119.7 . .
C30 C29 H29 119.7 . .
C29 C30 C31 117.0(6) . .
C29 C30 C38 121.9(6) . .
C31 C30 C38 120.9(5) . .
C30 C31 C32 120.3(5) . .
C30 C31 H31 119.9 . .
C32 C31 H31 119.9 . .
N5 C32 C31 121.8(6) . .
N5 C32 C35 115.9(5) . .
C31 C32 C35 122.3(5) . .
N6 C33 C34 123.4(7) . .
N6 C33 H33 118.3 . .
C34 C33 H33 118.3 . .
C35 C34 C33 120.1(7) . .
C35 C34 H34 119.9 . .
C33 C34 H34 119.9 . .
C34 C35 C36 116.5(6) . .
C34 C35 C32 121.2(6) . .
C36 C35 C32 122.3(6) . .
C37 C36 C35 119.1(7) . .
C37 C36 H36 120.5 . .
C35 C36 H36 120.5 . .
N6 C37 C36 125.2(8) . .
N6 C37 H37 117.4 . .
C36 C37 H37 117.4 . .
C39 C38 C43 118.4(6) . .
C39 C38 C30 118.0(6) . .
C43 C38 C30 123.6(5) . .
C40 C39 C38 121.9(7) . .
C40 C39 H39 119.0 . .
C38 C39 H39 119.0 . .
C41 C40 C39 120.2(7) . .
C41 C40 H40 119.9 . .
C39 C40 H40 119.9 . .
C40 C41 C42 118.9(8) . .
C40 C41 H41 120.6 . .
C42 C41 H41 120.6 . .
C41 C42 C43 122.8(8) . .
C41 C42 H42 118.6 . .
C43 C42 H42 118.6 . .
C42 C43 C38 117.8(7) . .
C42 C43 C44 118.7(7) . .
C38 C43 C44 123.4(6) . .
O4 C44 O3 123.7(7) . .
O4 C44 C43 118.0(7) . .
O3 C44 C43 118.2(6) . .
O5 C45 O6 125.5(6) . .
O5 C45 C46 117.0(6) . .
O6 C45 C46 117.5(5) . .
C47 C46 C51 118.8(6) . .
C47 C46 C45 119.4(6) . .
C51 C46 C45 121.8(6) . .
C48 C47 C46 119.3(6) . .
C48 C47 H47 120.4 . .
C46 C47 H47 120.4 . .
C49 C48 C47 121.0(7) . .
C49 C48 H48 119.5 . .
C47 C48 H48 119.5 . .
C50 C49 C48 119.5(6) . .
C50 C49 H49 120.3 . .
C48 C49 H49 120.3 . .
C51 C50 C49 120.0(6) . .
C51 C50 C52 119.6(6) . .
C49 C50 C52 120.5(6) . .
C50 C51 C46 121.6(6) . .
C50 C51 H51 119.2 . .
C46 C51 H51 119.2 . .
O8 C52 O7 123.7(7) . .
O8 C52 C50 118.1(7) . .
O7 C52 C50 117.7(7) . .

loop_
_geom_bond_atom_site_label_1
_geom_bond_atom_site_label_2
_geom_bond_distance
_geom_bond_site_symmetry_2
Zn1 N4 2.023(5) .
Zn1 O5 2.027(4) .
Zn1 O2 2.030(5) 2_656
Zn1 O1 2.034(4) .
Zn1 O6 2.082(4) 2_656
Zn1 Zn1 2.9135(14) 2_656
Zn2 O3 1.906(4) .
Zn2 O7 1.935(5) 1_444
Zn2 N3 2.016(5) 1_545
Zn2 N1 2.082(5) .
N1 C1 1.342(7) .
N1 C5 1.347(7) .
N2 C6 1.350(6) .
N2 C10 1.352(7) .
N3 C15 1.337(7) .
N3 C11 1.343(7) .
N3 Zn2 2.017(5) 1_565
N4 C23 1.320(7) .
N4 C27 1.335(7) .
N5 C28 1.344(7) .
N5 C32 1.346(7) .
N6 C37 1.315(10) .
N6 C33 1.332(9) .
O1 C22 1.262(7) .
O2 C22 1.254(7) .
O2 Zn1 2.030(5) 2_656
O3 C44 1.231(8) .
O4 C44 1.212(8) .
O5 C45 1.251(7) .
O6 C45 1.264(7) .
O6 Zn1 2.082(4) 2_656
O7 C52 1.253(8) .
O7 Zn2 1.935(5) 1_666
O8 C52 1.239(8) .
C1 C2 1.378(7) .
C1 H1 0.9300 .
C2 C3 1.389(7) .
C2 H2 0.9300 .
C3 C4 1.390(7) .
C3 C6 1.483(7) .
C4 C5 1.360(7) .
C4 H4 0.9300 .
C5 H5 0.9300 .
C6 C7 1.399(7) .
C7 C8 1.377(7) .
C7 H7 0.9300 .
C8 C9 1.384(7) .
C8 C16 1.495(8) .
C9 C10 1.384(8) .
C9 H9 0.9300 .
C10 C13 1.477(7) .
C11 C12 1.369(8) .
C11 H11 0.9300 .
C12 C13 1.385(8) .
C12 H12 0.9300 .
C13 C14 1.387(8) .
C14 C15 1.381(8) .
C14 H14 0.9300 .
C15 H15 0.9300 .
C16 C21 1.397(8) .
C16 C17 1.402(8) .
C17 C18 1.378(9) .
C17 H17 0.9300 .
C18 C19 1.365(10) .
C18 H18 0.9300 .
C19 C20 1.373(9) .
C19 H19 0.9300 .
C20 C21 1.395(8) .
C20 H20 0.9300 .
C21 C22 1.509(8) .
C23 C24 1.375(8) .
C23 H23 0.9300 .
C24 C25 1.391(8) .
C24 H24 0.9300 .
C25 C26 1.377(7) .
C25 C28 1.488(7) .
C26 C27 1.374(7) .
C26 H26 0.9300 .
C27 H27 0.9300 .
C28 C29 1.370(7) .
C29 C30 1.377(7) .
C29 H29 0.9300 .
C30 C31 1.381(8) .
C30 C38 1.495(8) .
C31 C32 1.387(8) .
C31 H31 0.9300 .
C32 C35 1.492(8) .
C33 C34 1.391(9) .
C33 H33 0.9300 .
C34 C35 1.370(8) .
C34 H34 0.9300 .
C35 C36 1.387(8) .
C36 C37 1.377(10) .
C36 H36 0.9300 .
C37 H37 0.9300 .
C38 C39 1.389(8) .
C38 C43 1.399(8) .
C39 C40 1.363(9) .
C39 H39 0.9300 .
C40 C41 1.352(11) .
C40 H40 0.9300 .
C41 C42 1.378(11) .
C41 H41 0.9300 .
C42 C43 1.377(9) .
C42 H42 0.9300 .
C43 C44 1.514(9) .
C45 C46 1.501(8) .
C46 C47 1.387(8) .
C46 C51 1.388(8) .
C47 C48 1.382(9) .
C47 H47 0.9300 .
C48 C49 1.379(9) .
C48 H48 0.9300 .
C49 C50 1.374(8) .
C49 H49 0.9300 .
C50 C51 1.357(8) .
C50 C52 1.513(9) .
C51 H51 0.9300 .

loop_
_geom_torsion_atom_site_label_1
_geom_torsion_atom_site_label_2
_geom_torsion_atom_site_label_3
_geom_torsion_atom_site_label_4
_geom_torsion
_geom_torsion_site_symmetry_1
O3 Zn2 N1 C1 -105.8(5) .
O7 Zn2 N1 C1 147.1(5) 1_444
N3 Zn2 N1 C1 25.3(5) 1_545
O3 Zn2 N1 C5 72.1(5) .
O7 Zn2 N1 C5 -35.0(5) 1_444
N3 Zn2 N1 C5 -156.8(4) 1_545
O5 Zn1 N4 C23 117.5(5) .
O2 Zn1 N4 C23 26.8(5) 2_656
O1 Zn1 N4 C23 -153.0(5) .
O6 Zn1 N4 C23 -64.6(5) 2_656
Zn1 Zn1 N4 C23 24.1(12) 2_656
O5 Zn1 N4 C27 -71.4(5) .
O2 Zn1 N4 C27 -162.1(4) 2_656
O1 Zn1 N4 C27 18.1(5) .
O6 Zn1 N4 C27 106.5(4) 2_656
Zn1 Zn1 N4 C27 -164.8(6) 2_656
N4 Zn1 O1 C22 175.6(5) .
O5 Zn1 O1 C22 -85.0(5) .
O2 Zn1 O1 C22 -3.8(9) 2_656
O6 Zn1 O1 C22 76.1(5) 2_656
Zn1 Zn1 O1 C22 -3.9(5) 2_656
O7 Zn2 O3 C44 -100.7(7) 1_444
N3 Zn2 O3 C44 36.2(7) 1_545
N1 Zn2 O3 C44 152.8(6) .
N4 Zn1 O5 C45 -165.4(5) .
O2 Zn1 O5 C45 -67.8(5) 2_656
O1 Zn1 O5 C45 92.8(5) .
O6 Zn1 O5 C45 20.7(9) 2_656
Zn1 Zn1 O5 C45 5.3(5) 2_656
C5 N1 C1 C2 2.0(8) .
Zn2 N1 C1 C2 179.9(4) .
N1 C1 C2 C3 -2.0(9) .
C1 C2 C3 C4 0.9(8) .
C1 C2 C3 C6 -174.0(5) .
C2 C3 C4 C5 0.1(8) .
C6 C3 C4 C5 175.0(5) .
C1 N1 C5 C4 -0.9(9) .
Zn2 N1 C5 C4 -179.0(4) .
C3 C4 C5 N1 -0.1(9) .
C10 N2 C6 C7 0.8(8) .
C10 N2 C6 C3 -175.8(5) .
C2 C3 C6 N2 145.6(5) .
C4 C3 C6 N2 -29.2(7) .
C2 C3 C6 C7 -31.0(8) .
C4 C3 C6 C7 154.2(6) .
N2 C6 C7 C8 -1.1(9) .
C3 C6 C7 C8 175.2(5) .
C6 C7 C8 C9 1.1(8) .
C6 C7 C8 C16 177.3(6) .
C7 C8 C9 C10 -0.9(9) .
C16 C8 C9 C10 -177.3(5) .
C6 N2 C10 C9 -0.5(8) .
C6 N2 C10 C13 178.7(5) .
C8 C9 C10 N2 0.6(9) .
C8 C9 C10 C13 -178.5(5) .
C15 N3 C11 C12 -0.8(9) .
Zn2 N3 C11 C12 -166.7(5) 1_565
N3 C11 C12 C13 -0.5(10) .
C11 C12 C13 C14 1.0(9) .
C11 C12 C13 C10 -179.1(6) .
N2 C10 C13 C12 -31.4(8) .
C9 C10 C13 C12 147.8(6) .
N2 C10 C13 C14 148.5(6) .
C9 C10 C13 C14 -32.3(9) .
C12 C13 C14 C15 -0.1(9) .
C10 C13 C14 C15 -180.0(6) .
C11 N3 C15 C14 1.8(9) .
Zn2 N3 C15 C14 167.9(5) 1_565
C13 C14 C15 N3 -1.3(10) .
C7 C8 C16 C21 66.6(9) .
C9 C8 C16 C21 -117.3(7) .
C7 C8 C16 C17 -115.6(7) .
C9 C8 C16 C17 60.5(8) .
C21 C16 C17 C18 -0.4(10) .
C8 C16 C17 C18 -178.4(6) .
C16 C17 C18 C19 0.9(12) .
C17 C18 C19 C20 -0.9(13) .
C18 C19 C20 C21 0.5(13) .
C19 C20 C21 C16 -0.1(11) .
C19 C20 C21 C22 179.9(7) .
C17 C16 C21 C20 0.0(9) .
C8 C16 C21 C20 177.7(6) .
C17 C16 C21 C22 -179.9(6) .
C8 C16 C21 C22 -2.2(10) .
Zn1 O2 C22 O1 -10.3(11) 2_656
Zn1 O2 C22 C21 168.6(4) 2_656
Zn1 O1 C22 O2 8.5(9) .
Zn1 O1 C22 C21 -170.5(4) .
C20 C21 C22 O2 9.5(9) .
C16 C21 C22 O2 -170.6(6) .
C20 C21 C22 O1 -171.5(6) .
C16 C21 C22 O1 8.4(9) .
C27 N4 C23 C24 -2.7(9) .
Zn1 N4 C23 C24 168.8(5) .
N4 C23 C24 C25 -0.4(10) .
C23 C24 C25 C26 2.6(9) .
C23 C24 C25 C28 -173.5(6) .
C24 C25 C26 C27 -1.8(8) .
C28 C25 C26 C27 174.4(5) .
C23 N4 C27 C26 3.5(8) .
Zn1 N4 C27 C26 -168.0(4) .
C25 C26 C27 N4 -1.3(9) .
C32 N5 C28 C29 1.4(8) .
C32 N5 C28 C25 -177.9(5) .
C26 C25 C28 N5 -6.7(8) .
C24 C25 C28 N5 169.2(5) .
C26 C25 C28 C29 174.0(5) .
C24 C25 C28 C29 -10.1(9) .
N5 C28 C29 C30 -2.7(9) .
C25 C28 C29 C30 176.5(5) .
C28 C29 C30 C31 2.9(8) .
C28 C29 C30 C38 179.2(5) .
C29 C30 C31 C32 -1.9(9) .
C38 C30 C31 C32 -178.3(5) .
C28 N5 C32 C31 -0.3(8) .
C28 N5 C32 C35 178.3(5) .
C30 C31 C32 N5 0.6(9) .
C30 C31 C32 C35 -177.9(6) .
C37 N6 C33 C34 -2.0(13) .
N6 C33 C34 C35 1.9(12) .
C33 C34 C35 C36 0.5(10) .
C33 C34 C35 C32 -179.1(6) .
N5 C32 C35 C34 -13.6(9) .
C31 C32 C35 C34 165.1(6) .
N5 C32 C35 C36 166.8(6) .
C31 C32 C35 C36 -14.5(9) .
C34 C35 C36 C37 -2.6(10) .
C32 C35 C36 C37 177.0(7) .
C33 N6 C37 C36 -0.4(14) .
C35 C36 C37 N6 2.7(13) .
C29 C30 C38 C39 -117.7(7) .
C31 C30 C38 C39 58.5(8) .
C29 C30 C38 C43 60.0(9) .
C31 C30 C38 C43 -123.8(7) .
C43 C38 C39 C40 -0.3(11) .
C30 C38 C39 C40 177.4(7) .
C38 C39 C40 C41 -0.4(13) .
C39 C40 C41 C42 -0.8(16) .
C40 C41 C42 C43 2.7(18) .
C41 C42 C43 C38 -3.4(15) .
C41 C42 C43 C44 173.6(10) .
C39 C38 C43 C42 2.1(11) .
C30 C38 C43 C42 -175.5(8) .
C39 C38 C43 C44 -174.7(7) .
C30 C38 C43 C44 7.7(11) .
Zn2 O3 C44 O4 -8.0(14) .
Zn2 O3 C44 C43 169.2(5) .
C42 C43 C44 O4 11.3(14) .
C38 C43 C44 O4 -171.9(9) .
C42 C43 C44 O3 -166.0(9) .
C38 C43 C44 O3 10.8(12) .
Zn1 O5 C45 O6 -0.8(10) .
Zn1 O5 C45 C46 178.0(4) .
Zn1 O6 C45 O5 -7.6(10) 2_656
Zn1 O6 C45 C46 173.6(4) 2_656
O5 C45 C46 C47 30.2(8) .
O6 C45 C46 C47 -151.0(6) .
O5 C45 C46 C51 -152.3(6) .
O6 C45 C46 C51 26.5(9) .
C51 C46 C47 C48 -0.3(9) .
C45 C46 C47 C48 177.3(6) .
C46 C47 C48 C49 1.2(10) .
C47 C48 C49 C50 -1.2(10) .
C48 C49 C50 C51 0.4(9) .
C48 C49 C50 C52 -179.5(6) .
C49 C50 C51 C46 0.5(9) .
C52 C50 C51 C46 -179.6(6) .
C47 C46 C51 C50 -0.5(9) .
C45 C46 C51 C50 -178.0(6) .
Zn2 O7 C52 O8 15.2(10) 1_666
Zn2 O7 C52 C50 -171.8(4) 1_666
C51 C50 C52 O8 -5.6(10) .
C49 C50 C52 O8 174.3(7) .
C51 C50 C52 O7 -179.0(6) .
C49 C50 C52 O7 0.9(9) .
